data_1550837
loop_
_publ_author_name
'Qi, Qingkai'
'Chi, Weijie'
'Li, Yuanyuan'
'Qiao, Qinglong'
'Chen, Jie'
'Miao, Lu'
'Zhang, Yi'
'Li, Jin'
'Ji, Wei'
'Xu, Tao'
'Liu, Xiaogang'
'Yoon, Juyoung'
'Xu, Zhaochao'

_publ_section_title
;
 A H-Bond Strategy to Develop Acid-Resistant Photoswitchable Rhodamine
 Spirolactams for Super-Resolution Single-Molecule Localization Microscopy
;
_journal_name_full 'Chemical Science'
_journal_paper_doi 10.1039/C9SC01284B
_journal_year 2019
_chemical_formula_moiety 'C32 H40 N4 O2'
_chemical_formula_sum 'C32 H40 N4 O2'
_chemical_formula_weight 512.68
_space_group_crystal_system triclinic
_space_group_IT_number 1
_space_group_name_Hall 'P 1'
_space_group_name_H-M_alt 'P 1'
_symmetry_space_group_name_Hall 'P 1'
_symmetry_space_group_name_H-M 'P 1'
_atom_sites_solution_hydrogens geom
_audit_creation_method SHELXL-2014/7
_audit_update_record
;
2017-10-30 deposited with the CCDC.    2019-04-04 downloaded from the CCDC.
;
_cell_angle_alpha 92.193(3)
_cell_angle_beta 93.573(3)
_cell_angle_gamma 106.021(3)
_cell_formula_units_Z 4
_cell_length_a 10.1957(4)
_cell_length_b 12.2494(5)
_cell_length_c 23.2226(10)
_cell_measurement_reflns_used 13408
_cell_measurement_temperature 193(2)
_cell_measurement_theta_max 29.44
_cell_measurement_theta_min 2.98
_cell_volume 2777.6(2)
_computing_cell_refinement Bruker
_computing_data_collection Bruker
_computing_data_reduction Bruker
_computing_molecular_graphics 'Bruker SHELXTL'
_computing_publication_material 'Bruker SHELXTL'
_computing_structure_refinement 'SHELXL-2014/7 (Sheldrick, 2014)'
_computing_structure_solution 'SHELXS-2014/7 (Sheldrick, 2014)'
_diffrn_ambient_temperature 193(2)
_diffrn_measured_fraction_theta_full 0.998
_diffrn_measured_fraction_theta_max 0.855
_diffrn_measurement_device_type BRUKER
_diffrn_radiation_type MoK\a
_diffrn_radiation_wavelength 0.71073
_diffrn_reflns_av_R_equivalents 0.0413
_diffrn_reflns_av_unetI/netI 0.0673
_diffrn_reflns_Laue_measured_fraction_full 0.998
_diffrn_reflns_Laue_measured_fraction_max 0.855
_diffrn_reflns_limit_h_max 14
_diffrn_reflns_limit_h_min -13
_diffrn_reflns_limit_k_max 16
_diffrn_reflns_limit_k_min -15
_diffrn_reflns_limit_l_max 31
_diffrn_reflns_limit_l_min -27
_diffrn_reflns_number 26510
_diffrn_reflns_point_group_measured_fraction_full 0.729
_diffrn_reflns_point_group_measured_fraction_max 0.594
_diffrn_reflns_theta_full 25.242
_diffrn_reflns_theta_max 29.436
_diffrn_reflns_theta_min 2.868
_diffrn_source 'fine-focus sealed tube'
_exptl_absorpt_coefficient_mu 0.077
_exptl_absorpt_correction_T_max 0.992
_exptl_absorpt_correction_T_min 0.990
_exptl_absorpt_correction_type multi-scan
_exptl_crystal_colour colorless
_exptl_crystal_density_diffrn 1.226
_exptl_crystal_description block
_exptl_crystal_F_000 1104
_exptl_crystal_size_max 0.130
_exptl_crystal_size_mid 0.120
_exptl_crystal_size_min 0.110
_refine_diff_density_max 0.418
_refine_diff_density_min -0.378
_refine_diff_density_rms 0.077
_refine_ls_abs_structure_details
;
 Flack x determined using 3692 quotients [(I+)-(I-)]/[(I+)+(I-)]
 (Parsons, Flack and Wagner, Acta Cryst. B69 (2013) 249-259).
;
_refine_ls_abs_structure_Flack -0.8(10)
_refine_ls_extinction_method none
_refine_ls_goodness_of_fit_ref 1.057
_refine_ls_hydrogen_treatment constr
_refine_ls_matrix_type full
_refine_ls_number_parameters 1389
_refine_ls_number_reflns 18229
_refine_ls_number_restraints 3
_refine_ls_restrained_S_all 1.057
_refine_ls_R_factor_all 0.0849
_refine_ls_R_factor_gt 0.0735
_refine_ls_shift/su_max 0.001
_refine_ls_shift/su_mean 0.000
_refine_ls_structure_factor_coef Fsqd
_refine_ls_weighting_details 'w=1/[\s^2^(Fo^2^)+(0.0889P)^2^+3.7106P] where P=(Fo^2^+2Fc^2^)/3'
_refine_ls_weighting_scheme calc
_refine_ls_wR_factor_gt 0.1941
_refine_ls_wR_factor_ref 0.2046
_reflns_Friedel_coverage 0.389
_reflns_Friedel_fraction_full 0.460
_reflns_Friedel_fraction_max 0.332
_reflns_number_gt 15610
_reflns_number_total 18229
_reflns_threshold_expression 'I > 2\s(I)'
_cod_data_source_file c9sc01284b4.cif
_cod_data_source_block nh2-low
_cod_original_cell_volume 2777.56(19)
_cod_database_code 1550837
_shelx_shelxl_version_number 2014/7
_shelx_space_group_comment
;
The symmetry employed for this shelxl refinement is uniquely defined
by the following loop, which should always be used as a source of
symmetry information in preference to the above space-group names.
They are only intended as comments.
;
_shelx_estimated_absorpt_t_min 0.990
_shelx_estimated_absorpt_t_max 0.992

loop_
_space_group_symop_operation_xyz
'x, y, z'

loop_
_atom_site_label
_atom_site_type_symbol
_atom_site_fract_x
_atom_site_fract_y
_atom_site_fract_z
_atom_site_U_iso_or_equiv
_atom_site_adp_type
_atom_site_occupancy
_atom_site_site_symmetry_order
_atom_site_calc_flag
_atom_site_refinement_flags_posn
_atom_site_refinement_flags_adp
C1 C 0.9479(6) 0.0285(4) 0.7550(3) 0.0184(11) Uani 1 1 d . .
C2 C 0.9946(6) -0.0690(4) 0.7559(3) 0.0194(11) Uani 1 1 d . .
H2 H 0.9661 -0.1260 0.7252 0.023 Uiso 1 1 calc R U
C3 C 1.0824(6) -0.0822(4) 0.8016(3) 0.0189(11) Uani 1 1 d . .
C4 C 1.1247(6) 0.0055(5) 0.8445(3) 0.0242(12) Uani 1 1 d . .
H4 H 1.1856 -0.0013 0.8759 0.029 Uiso 1 1 calc R U
C5 C 1.0799(6) 0.1025(5) 0.8425(3) 0.0236(12) Uani 1 1 d . .
H5 H 1.1114 0.1608 0.8724 0.028 Uiso 1 1 calc R U
C6 C 0.9896(6) 0.1161(4) 0.7975(2) 0.0179(11) Uani 1 1 d . .
C7 C 0.9399(5) 0.2220(4) 0.7957(2) 0.0157(10) Uani 1 1 d . .
C8 C 0.8654(6) 0.2245(4) 0.7377(2) 0.0172(11) Uani 1 1 d . .
C9 C 0.8291(5) 0.3208(4) 0.7197(3) 0.0186(11) Uani 1 1 d . .
H9 H 0.8571 0.3886 0.7440 0.022 Uiso 1 1 calc R U
C10 C 0.7546(6) 0.3214(4) 0.6684(3) 0.0214(12) Uani 1 1 d . .
H10 H 0.7343 0.3893 0.6576 0.026 Uiso 1 1 calc R U
C11 C 0.7083(6) 0.2224(5) 0.6318(3) 0.0212(12) Uani 1 1 d . .
C12 C 0.7450(6) 0.1263(5) 0.6479(3) 0.0221(12) Uani 1 1 d . .
H12 H 0.7162 0.0585 0.6236 0.027 Uiso 1 1 calc R U
C13 C 0.8235(6) 0.1285(4) 0.6993(3) 0.0180(11) Uani 1 1 d . .
C14 C 1.0542(5) 0.3292(4) 0.8123(2) 0.0172(11) Uani 1 1 d . .
C15 C 1.1699(6) 0.3753(5) 0.7843(3) 0.0234(12) Uani 1 1 d . .
H15 H 1.1843 0.3437 0.7480 0.028 Uiso 1 1 calc R U
C16 C 1.2658(6) 0.4709(5) 0.8116(3) 0.0289(14) Uani 1 1 d . .
H16 H 1.3474 0.5037 0.7935 0.035 Uiso 1 1 calc R U
C17 C 1.2462(6) 0.5188(4) 0.8637(3) 0.0237(12) Uani 1 1 d . .
H17 H 1.3149 0.5824 0.8813 0.028 Uiso 1 1 calc R U
C18 C 1.1265(6) 0.4750(5) 0.8910(3) 0.0223(12) Uani 1 1 d . .
C19 C 1.0317(6) 0.3779(4) 0.8640(3) 0.0192(11) Uani 1 1 d . .
C20 C 0.9031(6) 0.3106(5) 0.8847(3) 0.0215(12) Uani 1 1 d . .
C21 C 0.7264(8) 0.1309(5) 0.8514(3) 0.0361(17) Uani 1 1 d . .
H21A H 0.7091 0.1305 0.8929 0.043 Uiso 1 1 calc R U
H21B H 0.7460 0.0583 0.8408 0.043 Uiso 1 1 calc R U
C22 C 0.5964(8) 0.1354(7) 0.8164(4) 0.048(2) Uani 1 1 d . .
H22A H 0.6162 0.1422 0.7753 0.058 Uiso 1 1 calc R U
H22B H 0.5257 0.0623 0.8193 0.058 Uiso 1 1 calc R U
C23 C 0.5388(8) 0.2290(7) 0.8339(3) 0.0429(18) Uani 1 1 d . .
H23A H 0.4658 0.2323 0.8044 0.051 Uiso 1 1 calc R U
H23B H 0.6117 0.3019 0.8346 0.051 Uiso 1 1 calc R U
C24 C 0.4800(8) 0.2183(6) 0.8922(4) 0.0425(17) Uani 1 1 d . .
H24A H 0.4128 0.1438 0.8932 0.064 Uiso 1 1 calc R U
H24B H 0.4353 0.2785 0.8987 0.064 Uiso 1 1 calc R U
H24C H 0.5538 0.2255 0.9225 0.064 Uiso 1 1 calc R U
C25 C 1.1151(6) -0.2563(4) 0.7528(3) 0.0209(11) Uani 1 1 d . .
H25A H 1.1973 -0.2844 0.7527 0.025 Uiso 1 1 calc R U
H25B H 1.1112 -0.2144 0.7174 0.025 Uiso 1 1 calc R U
C26 C 0.9891(6) -0.3569(5) 0.7513(3) 0.0282(13) Uani 1 1 d . .
H26A H 0.9954 -0.4019 0.7848 0.042 Uiso 1 1 calc R U
H26B H 0.9826 -0.4043 0.7157 0.042 Uiso 1 1 calc R U
H26C H 0.9075 -0.3296 0.7524 0.042 Uiso 1 1 calc R U
C27 C 1.1872(6) -0.2091(5) 0.8563(3) 0.0234(12) Uani 1 1 d . .
H27A H 1.1540 -0.2926 0.8586 0.028 Uiso 1 1 calc R U
H27B H 1.1547 -0.1736 0.8896 0.028 Uiso 1 1 calc R U
C28 C 1.3413(7) -0.1739(6) 0.8612(3) 0.0338(15) Uani 1 1 d . .
H28A H 1.3745 -0.2066 0.8278 0.051 Uiso 1 1 calc R U
H28B H 1.3745 -0.2015 0.8968 0.051 Uiso 1 1 calc R U
H28C H 1.3752 -0.0908 0.8623 0.051 Uiso 1 1 calc R U
C29 C 0.5626(6) 0.1110(5) 0.5488(3) 0.0268(13) Uani 1 1 d . .
H29A H 0.4791 0.1174 0.5267 0.032 Uiso 1 1 calc R U
H29B H 0.5337 0.0507 0.5763 0.032 Uiso 1 1 calc R U
C30 C 0.6517(8) 0.0734(6) 0.5071(3) 0.0392(17) Uani 1 1 d . .
H30A H 0.6697 0.1262 0.4759 0.059 Uiso 1 1 calc R U
H30B H 0.6047 -0.0033 0.4906 0.059 Uiso 1 1 calc R U
H30C H 0.7385 0.0730 0.5276 0.059 Uiso 1 1 calc R U
C31 C 0.6123(7) 0.3223(6) 0.5560(3) 0.0338(15) Uani 1 1 d . .
H31A H 0.6049 0.3774 0.5871 0.041 Uiso 1 1 calc R U
H31B H 0.5264 0.3035 0.5307 0.041 Uiso 1 1 calc R U
C32 C 0.7311(9) 0.3789(6) 0.5206(4) 0.046(2) Uani 1 1 d . .
H32A H 0.8139 0.4102 0.5465 0.069 Uiso 1 1 calc R U
H32B H 0.7089 0.4404 0.4998 0.069 Uiso 1 1 calc R U
H32C H 0.7468 0.3225 0.4928 0.069 Uiso 1 1 calc R U
C33 C 0.9259(5) 0.3903(4) 0.2533(2) 0.0168(11) Uani 1 1 d . .
C34 C 0.8818(6) 0.4870(4) 0.2563(2) 0.0182(11) Uani 1 1 d . .
H34 H 0.8949 0.5370 0.2256 0.022 Uiso 1 1 calc R U
C35 C 0.8178(6) 0.5114(4) 0.3047(2) 0.0193(11) Uani 1 1 d . .
C36 C 0.8012(6) 0.4344(4) 0.3495(2) 0.0226(11) Uani 1 1 d . .
H36 H 0.7582 0.4484 0.3831 0.027 Uiso 1 1 calc R U
C37 C 0.8474(6) 0.3390(4) 0.3444(2) 0.0214(11) Uani 1 1 d . .
H37 H 0.8360 0.2890 0.3751 0.026 Uiso 1 1 calc R U
C38 C 0.9103(5) 0.3126(4) 0.2959(2) 0.0166(10) Uani 1 1 d . .
C39 C 0.9629(5) 0.2084(4) 0.2921(2) 0.0147(10) Uani 1 1 d . .
C40 C 1.0070(6) 0.1930(4) 0.2324(2) 0.0176(11) Uani 1 1 d . .
C41 C 1.0446(6) 0.0957(4) 0.2143(3) 0.0207(11) Uani 1 1 d . .
H41 H 1.0370 0.0365 0.2402 0.025 Uiso 1 1 calc R U
C42 C 1.0917(6) 0.0817(4) 0.1612(3) 0.0226(12) Uani 1 1 d . .
H42 H 1.1152 0.0140 0.1510 0.027 Uiso 1 1 calc R U
C43 C 1.1052(6) 0.1693(5) 0.1211(3) 0.0262(13) Uani 1 1 d . .
C44 C 1.0677(6) 0.2651(5) 0.1385(3) 0.0251(13) Uani 1 1 d . .
H44 H 1.0731 0.3242 0.1126 0.030 Uiso 1 1 calc R U
C45 C 1.0225(6) 0.2766(4) 0.1928(2) 0.0181(11) Uani 1 1 d . .
C46 C 0.8586(6) 0.1045(4) 0.3113(2) 0.0181(11) Uani 1 1 d . .
C47 C 0.7300(6) 0.0499(4) 0.2868(3) 0.0221(11) Uani 1 1 d . .
H47 H 0.6968 0.0712 0.2510 0.026 Uiso 1 1 calc R U
C48 C 0.6499(6) -0.0382(4) 0.3164(3) 0.0244(12) Uani 1 1 d . .
H48 H 0.5599 -0.0765 0.3006 0.029 Uiso 1 1 calc R U
C49 C 0.6974(6) -0.0716(4) 0.3679(3) 0.0211(11) Uani 1 1 d . .
H49 H 0.6398 -0.1321 0.3867 0.025 Uiso 1 1 calc R U
C50 C 0.8300(6) -0.0173(4) 0.3929(3) 0.0203(11) Uani 1 1 d . .
C51 C 0.9070(6) 0.0729(4) 0.3634(3) 0.0184(11) Uani 1 1 d . .
C52 C 1.0454(6) 0.1507(4) 0.3803(2) 0.0167(11) Uani 1 1 d . .
C53 C 1.2023(6) 0.3145(4) 0.3388(3) 0.0246(13) Uani 1 1 d . .
H53A H 1.2358 0.3371 0.3797 0.029 Uiso 1 1 calc R U
H53B H 1.1794 0.3804 0.3217 0.029 Uiso 1 1 calc R U
C54 C 1.3183(7) 0.2888(5) 0.3069(3) 0.0340(15) Uani 1 1 d . .
H54A H 1.2840 0.2649 0.2662 0.041 Uiso 1 1 calc R U
H54B H 1.3934 0.3600 0.3065 0.041 Uiso 1 1 calc R U
C55 C 1.3765(8) 0.1982(7) 0.3317(4) 0.0427(18) Uani 1 1 d . .
H55A H 1.3002 0.1288 0.3348 0.051 Uiso 1 1 calc R U
H55B H 1.4383 0.1792 0.3042 0.051 Uiso 1 1 calc R U
C56 C 1.4522(8) 0.2285(6) 0.3885(4) 0.0411(18) Uani 1 1 d . .
H56A H 1.5241 0.3001 0.3869 0.062 Uiso 1 1 calc R U
H56B H 1.4937 0.1681 0.3991 0.062 Uiso 1 1 calc R U
H56C H 1.3893 0.2374 0.4174 0.062 Uiso 1 1 calc R U
C57 C 0.7661(6) 0.6777(4) 0.2606(3) 0.0206(11) Uani 1 1 d . .
H57A H 0.6858 0.7079 0.2629 0.025 Uiso 1 1 calc R U
H57B H 0.7519 0.6288 0.2245 0.025 Uiso 1 1 calc R U
C58 C 0.8937(6) 0.7770(5) 0.2574(3) 0.0276(13) Uani 1 1 d . .
H58A H 0.9180 0.8182 0.2953 0.041 Uiso 1 1 calc R U
H58B H 0.8756 0.8285 0.2287 0.041 Uiso 1 1 calc R U
H58C H 0.9696 0.7480 0.2463 0.041 Uiso 1 1 calc R U
C59 C 0.7329(6) 0.6458(4) 0.3640(2) 0.0217(11) Uani 1 1 d . .
H59A H 0.7632 0.7300 0.3678 0.026 Uiso 1 1 calc R U
H59B H 0.7805 0.6173 0.3961 0.026 Uiso 1 1 calc R U
C60 C 0.5811(7) 0.6062(6) 0.3698(3) 0.0382(15) Uani 1 1 d . .
H60A H 0.5330 0.6342 0.3383 0.057 Uiso 1 1 calc R U
H60B H 0.5605 0.6358 0.4070 0.057 Uiso 1 1 calc R U
H60C H 0.5508 0.5229 0.3680 0.057 Uiso 1 1 calc R U
C61 C 1.1520(8) 0.2458(6) 0.0235(3) 0.0399(16) Uani 1 1 d . .
H61A H 1.1394 0.2086 -0.0158 0.048 Uiso 1 1 calc R U
H61B H 1.0738 0.2776 0.0287 0.048 Uiso 1 1 calc R U
C62 C 1.2822(8) 0.3409(6) 0.0288(4) 0.052(2) Uani 1 1 d . .
H62A H 1.2934 0.3798 0.0673 0.077 Uiso 1 1 calc R U
H62B H 1.2783 0.3951 -0.0007 0.077 Uiso 1 1 calc R U
H62C H 1.3598 0.3099 0.0235 0.077 Uiso 1 1 calc R U
C63 C 1.1906(7) 0.0589(5) 0.0468(3) 0.0318(14) Uani 1 1 d . .
H63A H 1.2263 0.0254 0.0804 0.038 Uiso 1 1 calc R U
H63B H 1.2655 0.0830 0.0208 0.038 Uiso 1 1 calc R U
C64 C 1.0746(8) -0.0303(6) 0.0152(3) 0.0419(17) Uani 1 1 d . .
H64A H 1.0096 -0.0670 0.0428 0.063 Uiso 1 1 calc R U
H64B H 1.1103 -0.0874 -0.0041 0.063 Uiso 1 1 calc R U
H64C H 1.0280 0.0052 -0.0136 0.063 Uiso 1 1 calc R U
C65 C 0.3327(6) 0.6479(4) 0.2395(3) 0.0191(11) Uani 1 1 d . .
C66 C 0.2701(5) 0.6533(4) 0.2907(2) 0.0165(10) Uani 1 1 d . .
H66 H 0.2496 0.5892 0.3138 0.020 Uiso 1 1 calc R U
C67 C 0.2371(5) 0.7524(4) 0.3085(2) 0.0174(10) Uani 1 1 d . .
C68 C 0.2717(6) 0.8455(4) 0.2723(3) 0.0205(11) Uani 1 1 d . .
H68 H 0.2541 0.9153 0.2834 0.025 Uiso 1 1 calc R U
C69 C 0.3299(5) 0.8360(4) 0.2217(3) 0.0180(11) Uani 1 1 d . .
H69 H 0.3493 0.8992 0.1980 0.022 Uiso 1 1 calc R U
C70 C 0.3623(5) 0.7368(4) 0.2031(2) 0.0140(10) Uani 1 1 d . .
C71 C 0.4168(6) 0.7238(4) 0.1453(2) 0.0169(11) Uani 1 1 d . .
C72 C 0.4787(5) 0.6243(4) 0.1449(2) 0.0180(11) Uani 1 1 d . .
C73 C 0.5661(6) 0.6081(4) 0.1039(3) 0.0235(12) Uani 1 1 d . .
H73 H 0.5897 0.6625 0.0755 0.028 Uiso 1 1 calc R U
C74 C 0.6205(6) 0.5163(5) 0.1025(3) 0.0246(12) Uani 1 1 d . .
H74 H 0.6819 0.5099 0.0742 0.030 Uiso 1 1 calc R U
C75 C 0.5845(6) 0.4317(4) 0.1433(2) 0.0205(11) Uani 1 1 d . .
C76 C 0.4954(6) 0.4458(4) 0.1840(3) 0.0198(11) Uani 1 1 d . .
H76 H 0.4680 0.3900 0.2115 0.024 Uiso 1 1 calc R U
C77 C 0.4461(5) 0.5404(4) 0.1849(2) 0.0161(10) Uani 1 1 d . .
C78 C 0.5145(5) 0.8292(4) 0.1246(2) 0.0174(11) Uani 1 1 d . .
C79 C 0.6387(6) 0.8922(4) 0.1514(3) 0.0218(11) Uani 1 1 d . .
H79 H 0.6701 0.8757 0.1886 0.026 Uiso 1 1 calc R U
C80 C 0.7160(6) 0.9811(5) 0.1212(3) 0.0262(12) Uani 1 1 d . .
H80 H 0.8031 1.0247 0.1378 0.031 Uiso 1 1 calc R U
C81 C 0.6688(6) 1.0076(4) 0.0675(3) 0.0231(12) Uani 1 1 d . .
H81 H 0.7244 1.0684 0.0481 0.028 Uiso 1 1 calc R U
C82 C 0.5400(6) 0.9457(4) 0.0414(2) 0.0185(11) Uani 1 1 d . .
C83 C 0.4659(5) 0.8551(4) 0.0720(2) 0.0152(10) Uani 1 1 d . .
C84 C 0.3359(6) 0.7707(4) 0.0530(3) 0.0180(11) Uani 1 1 d . .
C85 C 0.1839(6) 0.6021(4) 0.0965(3) 0.0231(12) Uani 1 1 d . .
H85A H 0.2123 0.5398 0.1149 0.028 Uiso 1 1 calc R U
H85B H 0.1524 0.5765 0.0558 0.028 Uiso 1 1 calc R U
C86 C 0.0638(6) 0.6234(5) 0.1274(3) 0.0268(13) Uani 1 1 d . .
H86A H -0.0081 0.5502 0.1278 0.032 Uiso 1 1 calc R U
H86B H 0.0961 0.6492 0.1680 0.032 Uiso 1 1 calc R U
C87 C -0.0004(7) 0.7104(6) 0.1010(3) 0.0308(14) Uani 1 1 d . .
H87A H 0.0702 0.7844 0.1012 0.037 Uiso 1 1 calc R U
H87B H -0.0731 0.7207 0.1252 0.037 Uiso 1 1 calc R U
C88 C -0.0627(7) 0.6749(6) 0.0382(3) 0.0344(15) Uani 1 1 d . .
H88A H 0.0108 0.6889 0.0118 0.052 Uiso 1 1 calc R U
H88B H -0.1260 0.7195 0.0277 0.052 Uiso 1 1 calc R U
H88C H -0.1123 0.5938 0.0355 0.052 Uiso 1 1 calc R U
C89 C 0.1227(6) 0.6567(5) 0.3901(2) 0.0243(12) Uani 1 1 d . .
H89A H 0.0905 0.5901 0.3622 0.029 Uiso 1 1 calc R U
H89B H 0.0429 0.6636 0.4107 0.029 Uiso 1 1 calc R U
C90 C 0.2279(9) 0.6332(6) 0.4341(3) 0.0448(18) Uani 1 1 d . .
H90A H 0.3090 0.6287 0.4147 0.067 Uiso 1 1 calc R U
H90B H 0.1880 0.5609 0.4515 0.067 Uiso 1 1 calc R U
H90C H 0.2541 0.6948 0.4644 0.067 Uiso 1 1 calc R U
C91 C 0.1599(7) 0.8649(5) 0.3832(3) 0.0272(13) Uani 1 1 d . .
H91A H 0.0842 0.8492 0.4091 0.033 Uiso 1 1 calc R U
H91B H 0.1362 0.9103 0.3518 0.033 Uiso 1 1 calc R U
C92 C 0.2906(9) 0.9360(6) 0.4176(4) 0.0431(18) Uani 1 1 d . .
H92A H 0.3050 0.8988 0.4531 0.065 Uiso 1 1 calc R U
H92B H 0.2815 1.0120 0.4275 0.065 Uiso 1 1 calc R U
H92C H 0.3689 0.9428 0.3942 0.065 Uiso 1 1 calc R U
C93 C 0.6058(6) 0.2550(4) 0.1842(3) 0.0236(12) Uani 1 1 d . .
H93A H 0.6000 0.2935 0.2219 0.028 Uiso 1 1 calc R U
H93B H 0.6816 0.2193 0.1889 0.028 Uiso 1 1 calc R U
C94 C 0.4739(7) 0.1620(5) 0.1701(3) 0.0346(15) Uani 1 1 d . .
H94A H 0.4004 0.1960 0.1589 0.052 Uiso 1 1 calc R U
H94B H 0.4503 0.1179 0.2042 0.052 Uiso 1 1 calc R U
H94C H 0.4856 0.1117 0.1382 0.052 Uiso 1 1 calc R U
C95 C 0.7267(6) 0.3233(5) 0.0966(3) 0.0292(13) Uani 1 1 d . .
H95A H 0.7748 0.2668 0.1085 0.035 Uiso 1 1 calc R U
H95B H 0.7968 0.3958 0.0917 0.035 Uiso 1 1 calc R U
C96 C 0.6456(7) 0.2824(5) 0.0396(3) 0.0341(14) Uani 1 1 d . .
H96A H 0.5800 0.2082 0.0436 0.051 Uiso 1 1 calc R U
H96B H 0.7079 0.2751 0.0101 0.051 Uiso 1 1 calc R U
H96C H 0.5962 0.3372 0.0280 0.051 Uiso 1 1 calc R U
C97 C 0.4295(5) 0.8686(4) 0.6824(2) 0.0159(10) Uani 1 1 d . .
C98 C 0.3815(6) 0.9638(4) 0.6809(3) 0.0195(11) Uani 1 1 d . .
H98 H 0.4117 1.0221 0.7108 0.023 Uiso 1 1 calc R U
C99 C 0.2899(6) 0.9757(4) 0.6362(3) 0.0196(11) Uani 1 1 d . .
C100 C 0.2446(6) 0.8841(5) 0.5931(3) 0.0249(13) Uani 1 1 d . .
H100 H 0.1806 0.8880 0.5623 0.030 Uiso 1 1 calc R U
C101 C 0.2929(6) 0.7912(5) 0.5962(3) 0.0236(12) Uani 1 1 d . .
H101 H 0.2619 0.7320 0.5667 0.028 Uiso 1 1 calc R U
C102 C 0.3869(6) 0.7783(4) 0.6410(2) 0.0170(11) Uani 1 1 d . .
C103 C 0.4413(6) 0.6749(4) 0.6422(2) 0.0177(11) Uani 1 1 d . .
C104 C 0.5152(5) 0.6741(4) 0.7006(2) 0.0152(10) Uani 1 1 d . .
C105 C 0.5541(6) 0.5794(4) 0.7188(3) 0.0179(11) Uani 1 1 d . .
H105 H 0.5275 0.5117 0.6945 0.022 Uiso 1 1 calc R U
C106 C 0.6286(6) 0.5790(4) 0.7701(3) 0.0193(11) Uani 1 1 d . .
H106 H 0.6489 0.5111 0.7810 0.023 Uiso 1 1 calc R U
C107 C 0.6760(6) 0.6801(4) 0.8073(2) 0.0177(11) Uani 1 1 d . .
C108 C 0.6358(6) 0.7753(4) 0.7892(3) 0.0196(11) Uani 1 1 d . .
H108 H 0.6632 0.8440 0.8128 0.024 Uiso 1 1 calc R U
C109 C 0.5577(6) 0.7713(4) 0.7382(2) 0.0168(11) Uani 1 1 d . .
C110 C 0.3272(6) 0.5665(4) 0.6245(2) 0.0178(11) Uani 1 1 d . .
C111 C 0.2116(6) 0.5187(5) 0.6532(3) 0.0245(12) Uani 1 1 d . .
H111 H 0.1975 0.5495 0.6897 0.029 Uiso 1 1 calc R U
C112 C 0.1175(6) 0.4236(5) 0.6260(3) 0.0261(13) Uani 1 1 d . .
H112 H 0.0359 0.3897 0.6439 0.031 Uiso 1 1 calc R U
C113 C 0.1397(6) 0.3762(5) 0.5727(3) 0.0234(12) Uani 1 1 d . .
H113 H 0.0719 0.3126 0.5547 0.028 Uiso 1 1 calc R U
C114 C 0.2613(6) 0.4218(4) 0.5455(3) 0.0200(11) Uani 1 1 d . .
C115 C 0.3519(6) 0.5187(4) 0.5729(2) 0.0166(11) Uani 1 1 d . .
C116 C 0.4827(5) 0.5889(4) 0.5535(2) 0.0162(11) Uani 1 1 d . .
C117 C 0.6521(6) 0.7711(5) 0.5879(3) 0.0290(14) Uani 1 1 d . .
H11A H 0.6332 0.8415 0.6029 0.035 Uiso 1 1 calc R U
H11B H 0.6651 0.7784 0.5462 0.035 Uiso 1 1 calc R U
C118 C 0.7853(7) 0.7618(6) 0.6187(3) 0.0336(15) Uani 1 1 d . .
H11C H 0.7696 0.7473 0.6597 0.040 Uiso 1 1 calc R U
H11D H 0.8554 0.8359 0.6178 0.040 Uiso 1 1 calc R U
C119 C 0.8423(7) 0.6682(6) 0.5928(3) 0.0386(16) Uani 1 1 d . .
H11E H 0.9231 0.6643 0.6177 0.046 Uiso 1 1 calc R U
H11F H 0.7721 0.5941 0.5933 0.046 Uiso 1 1 calc R U
C120 C 0.8839(7) 0.6864(6) 0.5308(4) 0.0411(17) Uani 1 1 d . .
H12A H 0.8021 0.6777 0.5046 0.062 Uiso 1 1 calc R U
H12B H 0.9307 0.6299 0.5193 0.062 Uiso 1 1 calc R U
H12C H 0.9457 0.7630 0.5289 0.062 Uiso 1 1 calc R U
C121 C 0.2618(6) 1.1527(4) 0.6815(3) 0.0233(12) Uani 1 1 d . .
H12D H 0.2675 1.1134 0.7176 0.028 Uiso 1 1 calc R U
H12E H 0.1802 1.1816 0.6818 0.028 Uiso 1 1 calc R U
C122 C 0.3881(7) 1.2532(5) 0.6811(3) 0.0293(14) Uani 1 1 d . .
H12F H 0.4701 1.2261 0.6831 0.044 Uiso 1 1 calc R U
H12G H 0.3921 1.3057 0.7145 0.044 Uiso 1 1 calc R U
H12H H 0.3839 1.2928 0.6454 0.044 Uiso 1 1 calc R U
C123 C 0.1843(6) 1.1014(5) 0.5772(3) 0.0256(13) Uani 1 1 d . .
H12I H 0.2117 1.0604 0.5445 0.031 Uiso 1 1 calc R U
H12J H 0.2213 1.1840 0.5727 0.031 Uiso 1 1 calc R U
C124 C 0.0302(7) 1.0709(6) 0.5755(4) 0.0381(17) Uani 1 1 d . .
H12K H -0.0070 0.9882 0.5759 0.057 Uiso 1 1 calc R U
H12L H -0.0055 1.0977 0.5403 0.057 Uiso 1 1 calc R U
H12M H 0.0029 1.1072 0.6094 0.057 Uiso 1 1 calc R U
C125 C 0.8122(6) 0.7928(5) 0.8914(3) 0.0280(14) Uani 1 1 d . .
H12N H 0.8399 0.8546 0.8646 0.034 Uiso 1 1 calc R U
H12O H 0.8955 0.7895 0.9147 0.034 Uiso 1 1 calc R U
C126 C 0.7140(8) 0.8235(6) 0.9319(3) 0.0361(16) Uani 1 1 d . .
H12P H 0.6331 0.8314 0.9092 0.054 Uiso 1 1 calc R U
H12Q H 0.7599 0.8955 0.9536 0.054 Uiso 1 1 calc R U
H12R H 0.6858 0.7632 0.9589 0.054 Uiso 1 1 calc R U
C127 C 0.7736(6) 0.5822(5) 0.8822(3) 0.0267(13) Uani 1 1 d . .
H12S H 0.8572 0.6024 0.9090 0.032 Uiso 1 1 calc R U
H12T H 0.7876 0.5306 0.8507 0.032 Uiso 1 1 calc R U
C128 C 0.6551(8) 0.5186(6) 0.9144(4) 0.0405(17) Uani 1 1 d . .
H12U H 0.6405 0.5685 0.9459 0.061 Uiso 1 1 calc R U
H12V H 0.6752 0.4516 0.9304 0.061 Uiso 1 1 calc R U
H12W H 0.5725 0.4945 0.8879 0.061 Uiso 1 1 calc R U
N1 N 1.1284(5) -0.1778(4) 0.8037(2) 0.0224(10) Uani 1 1 d . .
N2 N 0.6251(5) 0.2188(4) 0.5820(2) 0.0272(12) Uani 1 1 d . .
N3 N 0.8481(5) 0.2245(4) 0.8436(2) 0.0214(10) Uani 1 1 d . .
N4 N 1.1018(6) 0.5232(4) 0.9420(2) 0.0317(12) Uani 1 1 d . .
H4A H 1.1625 0.5837 0.9585 0.038 Uiso 1 1 calc R U
H4B H 1.0252 0.4936 0.9582 0.038 Uiso 1 1 calc R U
N5 N 0.7729(5) 0.6083(4) 0.3098(2) 0.0243(11) Uani 1 1 d . .
N6 N 1.1515(6) 0.1584(4) 0.0671(3) 0.0374(14) Uani 1 1 d . .
N7 N 1.0771(5) 0.2202(4) 0.3375(2) 0.0181(9) Uani 1 1 d . .
N8 N 0.8837(5) -0.0517(4) 0.4421(2) 0.0255(11) Uani 1 1 d . .
H8A H 0.9681 -0.0170 0.4557 0.031 Uiso 1 1 calc R U
H8B H 0.8339 -0.1087 0.4602 0.031 Uiso 1 1 calc R U
N9 N 0.1698(5) 0.7577(4) 0.3579(2) 0.0227(10) Uani 1 1 d . .
N10 N 0.6402(5) 0.3406(4) 0.1421(2) 0.0274(11) Uani 1 1 d . .
N11 N 0.3018(5) 0.7010(4) 0.0975(2) 0.0174(9) Uani 1 1 d . .
N12 N 0.4877(5) 0.9736(4) -0.0102(2) 0.0269(11) Uani 1 1 d . .
H2A H 0.4058 0.9343 -0.0248 0.032 Uiso 1 1 calc R U
H2B H 0.5360 1.0307 -0.0286 0.032 Uiso 1 1 calc R U
N13 N 0.2432(6) 1.0708(4) 0.6328(2) 0.0291(12) Uani 1 1 d . .
N14 N 0.7581(5) 0.6853(4) 0.8573(2) 0.0217(10) Uani 1 1 d . .
N15 N 0.5335(5) 0.6757(3) 0.5944(2) 0.0176(9) Uani 1 1 d . .
N16 N 0.2877(6) 0.3750(4) 0.4950(2) 0.0279(11) Uani 1 1 d . .
H16A H 0.3639 0.4062 0.4788 0.034 Uiso 1 1 calc R U
H16B H 0.2287 0.3136 0.4785 0.034 Uiso 1 1 calc R U
O1 O 0.8566(4) 0.0295(3) 0.70918(18) 0.0241(9) Uani 1 1 d . .
O2 O 0.8521(5) 0.3266(4) 0.9300(2) 0.0340(11) Uani 1 1 d . .
O3 O 0.9882(4) 0.3762(3) 0.20317(17) 0.0230(9) Uani 1 1 d . .
O4 O 1.1145(4) 0.1523(3) 0.42669(18) 0.0237(9) Uani 1 1 d . .
O5 O 0.3610(4) 0.5459(3) 0.22783(18) 0.0235(9) Uani 1 1 d . .
O6 O 0.2672(4) 0.7614(3) 0.00638(18) 0.0252(9) Uani 1 1 d . .
O7 O 0.5232(4) 0.8702(3) 0.72779(18) 0.0224(9) Uani 1 1 d . .
O8 O 0.5355(5) 0.5737(3) 0.50897(19) 0.0265(9) Uani 1 1 d . .

loop_
_atom_site_aniso_label
_atom_site_aniso_U_11
_atom_site_aniso_U_22
_atom_site_aniso_U_33
_atom_site_aniso_U_23
_atom_site_aniso_U_13
_atom_site_aniso_U_12
C1 0.026(3) 0.012(2) 0.018(3) 0.000(2) 0.002(2) 0.006(2)
C2 0.026(3) 0.012(2) 0.020(3) -0.003(2) 0.001(2) 0.006(2)
C3 0.020(3) 0.015(2) 0.019(3) -0.001(2) -0.001(2) 0.002(2)
C4 0.030(3) 0.025(3) 0.018(3) 0.002(2) -0.006(2) 0.009(2)
C5 0.029(3) 0.018(2) 0.021(3) -0.006(2) -0.002(2) 0.005(2)
C6 0.022(3) 0.013(2) 0.017(3) 0.001(2) 0.004(2) 0.002(2)
C7 0.017(3) 0.013(2) 0.016(3) 0.0008(19) 0.002(2) 0.0022(19)
C8 0.018(3) 0.014(2) 0.018(3) 0.000(2) 0.001(2) 0.002(2)
C9 0.016(3) 0.017(2) 0.022(3) 0.001(2) 0.001(2) 0.003(2)
C10 0.020(3) 0.015(2) 0.031(3) 0.005(2) 0.002(2) 0.007(2)
C11 0.022(3) 0.025(3) 0.018(3) 0.002(2) 0.001(2) 0.009(2)
C12 0.024(3) 0.017(2) 0.024(3) -0.005(2) 0.000(2) 0.005(2)
C13 0.021(3) 0.016(2) 0.017(3) 0.000(2) -0.003(2) 0.005(2)
C14 0.018(3) 0.013(2) 0.020(3) -0.002(2) 0.000(2) 0.0044(19)
C15 0.023(3) 0.022(3) 0.024(3) -0.001(2) 0.006(2) 0.004(2)
C16 0.021(3) 0.021(3) 0.040(4) 0.002(3) 0.005(3) -0.001(2)
C17 0.025(3) 0.016(2) 0.029(3) -0.006(2) -0.005(2) 0.008(2)
C18 0.029(3) 0.020(2) 0.022(3) 0.002(2) 0.002(2) 0.013(2)
C19 0.022(3) 0.017(2) 0.019(3) 0.000(2) 0.000(2) 0.007(2)
C20 0.026(3) 0.022(2) 0.020(3) 0.001(2) 0.006(2) 0.010(2)
C21 0.047(4) 0.018(3) 0.040(4) 0.002(3) 0.019(3) 0.000(3)
C22 0.042(5) 0.055(4) 0.028(4) -0.016(3) 0.005(3) -0.018(4)
C23 0.032(4) 0.063(5) 0.029(4) 0.013(4) -0.002(3) 0.008(3)
C24 0.034(4) 0.044(4) 0.041(4) -0.008(3) 0.003(3) -0.002(3)
C25 0.024(3) 0.016(2) 0.022(3) -0.007(2) 0.001(2) 0.006(2)
C26 0.023(3) 0.022(3) 0.035(4) -0.002(3) 0.002(3) 0.000(2)
C27 0.028(3) 0.022(2) 0.023(3) 0.000(2) 0.002(2) 0.010(2)
C28 0.030(4) 0.040(3) 0.030(4) -0.001(3) -0.001(3) 0.007(3)
C29 0.022(3) 0.035(3) 0.023(3) -0.003(3) -0.003(3) 0.008(2)
C30 0.038(4) 0.049(4) 0.034(4) -0.004(3) -0.002(3) 0.019(3)
C31 0.043(4) 0.038(3) 0.027(4) 0.004(3) -0.004(3) 0.024(3)
C32 0.064(5) 0.043(4) 0.037(5) 0.015(3) 0.019(4) 0.018(4)
C33 0.020(3) 0.012(2) 0.017(3) 0.000(2) 0.000(2) 0.0030(19)
C34 0.026(3) 0.013(2) 0.017(3) 0.003(2) 0.006(2) 0.006(2)
C35 0.025(3) 0.015(2) 0.017(3) 0.000(2) 0.002(2) 0.004(2)
C36 0.029(3) 0.023(3) 0.016(3) 0.001(2) 0.005(2) 0.007(2)
C37 0.029(3) 0.019(2) 0.016(3) 0.004(2) 0.003(2) 0.005(2)
C38 0.020(3) 0.014(2) 0.015(3) 0.0003(19) 0.002(2) 0.0034(19)
C39 0.016(3) 0.013(2) 0.014(3) -0.0013(19) -0.002(2) 0.0022(18)
C40 0.021(3) 0.012(2) 0.018(3) -0.001(2) -0.004(2) 0.0035(19)
C41 0.020(3) 0.016(2) 0.027(3) 0.000(2) 0.001(2) 0.006(2)
C42 0.024(3) 0.017(2) 0.027(3) -0.001(2) 0.002(2) 0.005(2)
C43 0.030(3) 0.026(3) 0.022(3) -0.002(2) 0.008(2) 0.007(2)
C44 0.029(3) 0.018(2) 0.031(3) 0.004(2) 0.009(3) 0.009(2)
C45 0.023(3) 0.014(2) 0.018(3) -0.001(2) 0.001(2) 0.007(2)
C46 0.025(3) 0.016(2) 0.016(3) -0.001(2) 0.001(2) 0.009(2)
C47 0.027(3) 0.017(2) 0.021(3) 0.000(2) 0.000(2) 0.006(2)
C48 0.020(3) 0.018(2) 0.030(3) -0.004(2) 0.000(2) -0.002(2)
C49 0.021(3) 0.013(2) 0.027(3) 0.000(2) 0.004(2) 0.002(2)
C50 0.027(3) 0.016(2) 0.022(3) -0.002(2) 0.001(2) 0.014(2)
C51 0.020(3) 0.012(2) 0.023(3) -0.002(2) 0.002(2) 0.0049(19)
C52 0.021(3) 0.012(2) 0.016(3) -0.0039(19) -0.003(2) 0.0050(19)
C53 0.029(3) 0.010(2) 0.028(3) 0.003(2) -0.004(3) -0.005(2)
C54 0.030(4) 0.030(3) 0.033(4) 0.011(3) 0.001(3) -0.006(3)
C55 0.044(5) 0.048(4) 0.038(5) 0.002(3) 0.013(4) 0.015(3)
C56 0.031(4) 0.035(3) 0.053(5) 0.005(3) 0.001(3) 0.001(3)
C57 0.022(3) 0.021(2) 0.023(3) 0.005(2) 0.002(2) 0.011(2)
C58 0.027(3) 0.025(3) 0.030(3) -0.001(2) 0.004(3) 0.004(2)
C59 0.030(3) 0.022(2) 0.015(3) -0.004(2) 0.003(2) 0.012(2)
C60 0.038(4) 0.054(4) 0.025(3) 0.003(3) 0.014(3) 0.015(3)
C61 0.047(4) 0.049(4) 0.024(4) -0.004(3) 0.015(3) 0.013(3)
C62 0.052(5) 0.046(4) 0.059(5) 0.014(4) 0.010(4) 0.014(4)
C63 0.033(3) 0.033(3) 0.035(4) -0.005(3) 0.012(3) 0.017(3)
C64 0.052(5) 0.040(4) 0.034(4) 0.002(3) 0.008(4) 0.012(3)
C65 0.022(3) 0.016(2) 0.020(3) -0.004(2) -0.002(2) 0.009(2)
C66 0.018(3) 0.018(2) 0.013(2) 0.0011(19) 0.002(2) 0.0053(19)
C67 0.016(3) 0.017(2) 0.018(3) -0.003(2) 0.006(2) 0.0022(19)
C68 0.021(3) 0.016(2) 0.024(3) -0.006(2) -0.004(2) 0.007(2)
C69 0.017(3) 0.013(2) 0.022(3) -0.002(2) -0.002(2) 0.0040(19)
C70 0.012(2) 0.015(2) 0.015(3) -0.0020(19) 0.0012(19) 0.0036(18)
C71 0.022(3) 0.011(2) 0.016(3) 0.0001(19) -0.002(2) 0.0033(19)
C72 0.022(3) 0.014(2) 0.017(3) 0.003(2) 0.000(2) 0.004(2)
C73 0.031(3) 0.019(2) 0.021(3) 0.006(2) 0.005(2) 0.007(2)
C74 0.029(3) 0.023(3) 0.024(3) 0.006(2) 0.014(2) 0.008(2)
C75 0.027(3) 0.017(2) 0.020(3) 0.001(2) 0.003(2) 0.009(2)
C76 0.025(3) 0.014(2) 0.018(3) 0.002(2) -0.001(2) 0.002(2)
C77 0.020(3) 0.013(2) 0.015(3) -0.0006(19) 0.001(2) 0.0036(19)
C78 0.020(3) 0.009(2) 0.024(3) 0.001(2) 0.007(2) 0.0046(19)
C79 0.023(3) 0.021(2) 0.019(3) -0.001(2) -0.003(2) 0.004(2)
C80 0.023(3) 0.023(3) 0.029(3) -0.003(2) 0.001(2) 0.001(2)
C81 0.026(3) 0.017(2) 0.025(3) 0.001(2) 0.004(2) 0.004(2)
C82 0.021(3) 0.015(2) 0.020(3) 0.000(2) 0.009(2) 0.004(2)
C83 0.019(3) 0.012(2) 0.015(3) 0.0000(19) 0.004(2) 0.0051(19)
C84 0.019(3) 0.015(2) 0.020(3) 0.006(2) 0.003(2) 0.003(2)
C85 0.026(3) 0.017(2) 0.021(3) -0.001(2) -0.007(2) -0.001(2)
C86 0.021(3) 0.034(3) 0.019(3) -0.001(2) 0.000(2) -0.002(2)
C87 0.019(3) 0.037(3) 0.032(4) -0.002(3) 0.000(3) 0.003(3)
C88 0.029(4) 0.047(4) 0.023(3) 0.004(3) -0.004(3) 0.006(3)
C89 0.027(3) 0.029(3) 0.018(3) 0.003(2) 0.009(2) 0.007(2)
C90 0.072(5) 0.049(4) 0.019(3) 0.005(3) -0.004(3) 0.027(4)
C91 0.035(3) 0.029(3) 0.022(3) -0.004(2) 0.008(3) 0.015(3)
C92 0.053(5) 0.038(4) 0.034(4) -0.013(3) -0.010(4) 0.011(3)
C93 0.028(3) 0.017(2) 0.028(3) 0.005(2) 0.007(2) 0.009(2)
C94 0.035(4) 0.022(3) 0.044(4) -0.002(3) 0.009(3) 0.002(2)
C95 0.030(3) 0.025(3) 0.034(3) 0.002(2) 0.007(3) 0.010(2)
C96 0.038(4) 0.036(3) 0.031(4) 0.002(3) 0.005(3) 0.015(3)
C97 0.018(3) 0.015(2) 0.013(3) -0.002(2) -0.003(2) 0.003(2)
C98 0.024(3) 0.015(2) 0.016(3) -0.008(2) -0.004(2) 0.002(2)
C99 0.020(3) 0.015(2) 0.024(3) 0.000(2) 0.002(2) 0.005(2)
C100 0.027(3) 0.021(3) 0.024(3) -0.009(2) -0.011(3) 0.006(2)
C101 0.031(3) 0.022(3) 0.016(3) -0.011(2) -0.006(2) 0.007(2)
C102 0.026(3) 0.012(2) 0.012(3) -0.0039(19) -0.002(2) 0.005(2)
C103 0.026(3) 0.012(2) 0.017(3) -0.003(2) 0.002(2) 0.008(2)
C104 0.016(3) 0.015(2) 0.014(3) -0.001(2) 0.001(2) 0.0036(19)
C105 0.023(3) 0.010(2) 0.020(3) -0.002(2) 0.002(2) 0.004(2)
C106 0.022(3) 0.019(2) 0.021(3) 0.003(2) 0.002(2) 0.010(2)
C107 0.018(3) 0.022(2) 0.014(3) 0.001(2) 0.001(2) 0.006(2)
C108 0.025(3) 0.018(2) 0.015(3) -0.005(2) -0.001(2) 0.007(2)
C109 0.022(3) 0.014(2) 0.016(3) 0.001(2) 0.005(2) 0.006(2)
C110 0.023(3) 0.016(2) 0.015(3) 0.000(2) 0.000(2) 0.008(2)
C111 0.027(3) 0.028(3) 0.020(3) -0.003(2) 0.003(2) 0.011(2)
C112 0.024(3) 0.024(3) 0.029(3) 0.005(2) 0.005(3) 0.004(2)
C113 0.020(3) 0.019(2) 0.030(3) 0.003(2) -0.001(2) 0.005(2)
C114 0.026(3) 0.016(2) 0.020(3) -0.005(2) -0.005(2) 0.010(2)
C115 0.026(3) 0.010(2) 0.014(3) -0.0007(19) 0.000(2) 0.005(2)
C116 0.021(3) 0.016(2) 0.012(3) 0.003(2) 0.002(2) 0.005(2)
C117 0.028(3) 0.018(2) 0.038(4) 0.004(3) 0.013(3) 0.000(2)
C118 0.022(3) 0.038(3) 0.029(4) -0.005(3) 0.003(3) -0.012(3)
C119 0.025(4) 0.050(4) 0.037(4) 0.003(3) 0.003(3) 0.005(3)
C120 0.027(4) 0.048(4) 0.046(5) 0.004(3) 0.010(3) 0.006(3)
C121 0.025(3) 0.018(2) 0.029(3) -0.005(2) 0.002(2) 0.010(2)
C122 0.029(3) 0.027(3) 0.031(4) -0.001(3) 0.001(3) 0.008(3)
C123 0.032(3) 0.016(2) 0.029(3) 0.004(2) -0.003(3) 0.010(2)
C124 0.027(4) 0.039(4) 0.044(5) -0.001(3) -0.005(3) 0.005(3)
C125 0.024(3) 0.030(3) 0.028(4) -0.004(3) -0.009(3) 0.008(2)
C126 0.042(4) 0.045(4) 0.026(4) -0.007(3) 0.000(3) 0.020(3)
C127 0.029(3) 0.028(3) 0.024(3) 0.003(2) -0.007(3) 0.011(2)
C128 0.045(4) 0.032(3) 0.041(4) 0.012(3) 0.006(3) 0.004(3)
N1 0.031(3) 0.021(2) 0.017(3) -0.0029(19) 0.000(2) 0.011(2)
N2 0.030(3) 0.032(3) 0.023(3) 0.000(2) -0.005(2) 0.015(2)
N3 0.027(3) 0.018(2) 0.019(3) -0.0020(18) 0.004(2) 0.0045(19)
N4 0.035(3) 0.027(2) 0.027(3) -0.020(2) -0.007(2) 0.002(2)
N5 0.036(3) 0.019(2) 0.023(3) 0.0016(19) 0.008(2) 0.015(2)
N6 0.056(4) 0.026(2) 0.035(3) -0.002(2) 0.024(3) 0.016(2)
N7 0.022(2) 0.017(2) 0.014(2) -0.0015(17) -0.0026(19) 0.0034(18)
N8 0.032(3) 0.027(2) 0.018(3) 0.006(2) 0.004(2) 0.007(2)
N9 0.024(2) 0.025(2) 0.022(3) -0.0012(19) 0.009(2) 0.0093(19)
N10 0.037(3) 0.020(2) 0.032(3) 0.008(2) 0.018(2) 0.015(2)
N11 0.016(2) 0.0153(19) 0.017(2) 0.0002(18) -0.0028(18) 0.0001(17)
N12 0.033(3) 0.021(2) 0.026(3) 0.009(2) 0.002(2) 0.003(2)
N13 0.041(3) 0.024(2) 0.026(3) -0.007(2) -0.013(2) 0.020(2)
N14 0.024(3) 0.022(2) 0.020(3) -0.0008(19) -0.005(2) 0.0094(19)
N15 0.017(2) 0.0136(19) 0.019(3) -0.0001(17) 0.0037(19) -0.0013(17)
N16 0.032(3) 0.027(2) 0.022(3) -0.008(2) 0.003(2) 0.002(2)
O1 0.036(2) 0.0161(17) 0.020(2) -0.0057(16) -0.0092(18) 0.0097(17)
O2 0.042(3) 0.037(2) 0.022(2) -0.0061(19) 0.014(2) 0.007(2)
O3 0.039(2) 0.0170(17) 0.018(2) 0.0026(15) 0.0113(18) 0.0136(16)
O4 0.029(2) 0.0231(19) 0.016(2) 0.0019(16) -0.0053(17) 0.0041(17)
O5 0.038(2) 0.0152(17) 0.022(2) 0.0057(15) 0.0145(18) 0.0116(16)
O6 0.026(2) 0.029(2) 0.018(2) 0.0032(17) -0.0018(18) 0.0028(17)
O7 0.031(2) 0.0143(17) 0.021(2) -0.0048(15) -0.0097(18) 0.0088(16)
O8 0.033(2) 0.029(2) 0.017(2) -0.0015(17) 0.0082(18) 0.0069(18)

loop_
_atom_type_symbol
_atom_type_description
_atom_type_scat_dispersion_real
_atom_type_scat_dispersion_imag
_atom_type_scat_source
C C 0.0033 0.0016 'International Tables Vol C Tables 4.2.6.8 and 6.1.1.4'
H H 0.0000 0.0000 'International Tables Vol C Tables 4.2.6.8 and 6.1.1.4'
N N 0.0061 0.0033 'International Tables Vol C Tables 4.2.6.8 and 6.1.1.4'
O O 0.0106 0.0060 'International Tables Vol C Tables 4.2.6.8 and 6.1.1.4'

loop_
_geom_angle_atom_site_label_1
_geom_angle_atom_site_label_2
_geom_angle_atom_site_label_3
_geom_angle
O1 C1 C6 122.8(4)
O1 C1 C2 114.7(5)
C6 C1 C2 122.5(5)
C3 C2 C1 120.0(5)
N1 C3 C2 121.0(5)
N1 C3 C4 121.2(5)
C2 C3 C4 117.8(5)
C5 C4 C3 121.6(5)
C4 C5 C6 121.3(5)
C1 C6 C5 116.8(5)
C1 C6 C7 122.1(5)
C5 C6 C7 121.1(5)
N3 C7 C8 110.5(4)
N3 C7 C14 100.3(4)
C8 C7 C14 113.6(4)
N3 C7 C6 110.1(4)
C8 C7 C6 109.9(4)
C14 C7 C6 112.0(4)
C13 C8 C9 115.6(5)
C13 C8 C7 121.7(4)
C9 C8 C7 122.6(5)
C10 C9 C8 122.8(5)
C9 C10 C11 120.6(5)
N2 C11 C12 120.5(5)
N2 C11 C10 121.5(5)
C12 C11 C10 118.0(5)
C11 C12 C13 120.6(5)
O1 C13 C12 114.8(5)
O1 C13 C8 122.8(5)
C12 C13 C8 122.5(5)
C15 C14 C19 121.2(5)
C15 C14 C7 128.7(5)
C19 C14 C7 110.1(5)
C14 C15 C16 117.1(6)
C17 C16 C15 122.4(6)
C16 C17 C18 120.6(6)
N4 C18 C17 122.0(6)
N4 C18 C19 121.1(6)
C17 C18 C19 116.9(5)
C14 C19 C18 121.8(5)
C14 C19 C20 109.7(5)
C18 C19 C20 128.4(5)
O2 C20 N3 125.8(6)
O2 C20 C19 127.8(6)
N3 C20 C19 106.4(5)
N3 C21 C22 115.2(6)
C23 C22 C21 115.7(6)
C22 C23 C24 114.5(7)
N1 C25 C26 112.8(5)
N1 C27 C28 113.6(5)
N2 C29 C30 116.0(6)
N2 C31 C32 114.2(5)
C34 C33 C38 123.8(5)
C34 C33 O3 114.2(4)
C38 C33 O3 122.0(4)
C33 C34 C35 119.9(5)
N5 C35 C34 121.8(5)
N5 C35 C36 120.4(5)
C34 C35 C36 117.8(5)
C37 C36 C35 120.0(5)
C36 C37 C38 123.0(5)
C33 C38 C37 115.5(4)
C33 C38 C39 122.7(5)
C37 C38 C39 121.8(4)
N7 C39 C40 111.8(4)
N7 C39 C38 109.5(4)
C40 C39 C38 109.8(4)
N7 C39 C46 100.5(4)
C40 C39 C46 113.8(4)
C38 C39 C46 111.0(4)
C45 C40 C41 115.2(5)
C45 C40 C39 122.5(4)
C41 C40 C39 122.2(5)
C42 C41 C40 123.5(5)
C41 C42 C43 119.8(5)
N6 C43 C44 121.3(5)
N6 C43 C42 121.7(5)
C44 C43 C42 117.0(5)
C45 C44 C43 121.4(5)
O3 C45 C44 114.2(4)
O3 C45 C40 122.6(5)
C44 C45 C40 123.1(5)
C47 C46 C51 121.2(5)
C47 C46 C39 129.2(5)
C51 C46 C39 109.4(5)
C46 C47 C48 117.4(5)
C49 C48 C47 122.0(5)
C48 C49 C50 121.0(5)
N8 C50 C51 121.1(5)
N8 C50 C49 122.8(5)
C51 C50 C49 116.0(5)
C46 C51 C50 122.3(5)
C46 C51 C52 108.8(5)
C50 C51 C52 128.8(5)
O4 C52 N7 127.4(5)
O4 C52 C51 126.1(5)
N7 C52 C51 106.5(4)
N7 C53 C54 114.9(5)
C55 C54 C53 115.5(6)
C56 C55 C54 115.5(7)
N5 C57 C58 113.7(5)
N5 C59 C60 113.5(5)
C62 C61 N6 112.4(6)
N6 C63 C64 113.1(6)
O5 C65 C70 123.0(5)
O5 C65 C66 114.2(4)
C70 C65 C66 122.8(4)
C65 C66 C67 120.5(5)
N9 C67 C66 121.3(5)
N9 C67 C68 121.8(5)
C66 C67 C68 116.9(5)
C69 C68 C67 120.8(5)
C68 C69 C70 122.7(5)
C65 C70 C69 116.2(5)
C65 C70 C71 121.3(4)
C69 C70 C71 122.4(4)
C70 C71 C78 116.1(4)
C70 C71 C72 109.4(4)
C78 C71 C72 111.3(4)
C70 C71 N11 110.3(4)
C78 C71 N11 100.5(4)
C72 C71 N11 108.8(4)
C73 C72 C77 115.8(4)
C73 C72 C71 122.7(5)
C77 C72 C71 121.5(5)
C74 C73 C72 123.1(5)
C73 C74 C75 119.9(5)
N10 C75 C76 122.6(5)
N10 C75 C74 119.8(5)
C76 C75 C74 117.6(4)
C77 C76 C75 120.7(5)
O5 C77 C76 115.2(4)
O5 C77 C72 121.9(4)
C76 C77 C72 122.9(5)
C83 C78 C79 122.0(5)
C83 C78 C71 110.3(5)
C79 C78 C71 127.6(5)
C78 C79 C80 116.7(5)
C81 C80 C79 121.9(6)
C80 C81 C82 121.0(5)
N12 C82 C83 121.7(5)
N12 C82 C81 122.3(5)
C83 C82 C81 116.0(5)
C78 C83 C82 122.3(5)
C78 C83 C84 109.9(4)
C82 C83 C84 127.6(5)
O6 C84 N11 124.8(5)
O6 C84 C83 128.5(5)
N11 C84 C83 106.7(5)
N11 C85 C86 113.9(5)
C87 C86 C85 115.5(5)
C86 C87 C88 112.9(6)
N9 C89 C90 116.0(5)
N9 C91 C92 114.4(5)
N10 C93 C94 115.7(5)
N10 C95 C96 112.3(5)
O7 C97 C98 114.8(5)
O7 C97 C102 122.5(4)
C98 C97 C102 122.7(5)
C97 C98 C99 121.2(5)
N13 C99 C98 122.4(5)
N13 C99 C100 120.5(5)
C98 C99 C100 117.2(5)
C101 C100 C99 120.2(5)
C100 C101 C102 123.3(5)
C97 C102 C101 115.5(4)
C97 C102 C103 122.6(5)
C101 C102 C103 121.9(5)
N15 C103 C104 111.3(4)
N15 C103 C102 110.3(4)
C104 C103 C102 109.1(4)
N15 C103 C110 100.5(4)
C104 C103 C110 114.6(4)
C102 C103 C110 110.8(4)
C105 C104 C109 115.6(5)
C105 C104 C103 122.5(5)
C109 C104 C103 121.8(4)
C106 C105 C104 123.5(5)
C105 C106 C107 120.5(4)
N14 C107 C108 121.7(5)
N14 C107 C106 122.3(4)
C108 C107 C106 116.0(5)
C109 C108 C107 121.7(5)
C108 C109 O7 114.4(5)
C108 C109 C104 122.7(4)
O7 C109 C104 122.9(5)
C115 C110 C111 121.9(5)
C115 C110 C103 110.2(5)
C111 C110 C103 127.8(5)
C110 C111 C112 116.8(6)
C111 C112 C113 121.7(6)
C112 C113 C114 120.9(6)
N16 C114 C115 121.8(6)
N16 C114 C113 122.2(5)
C115 C114 C113 116.0(5)
C110 C115 C114 122.5(5)
C110 C115 C116 109.0(5)
C114 C115 C116 128.5(5)
O8 C116 N15 126.0(5)
O8 C116 C115 127.1(5)
N15 C116 C115 106.8(5)
N15 C117 C118 114.7(5)
C117 C118 C119 114.9(6)
C120 C119 C118 114.1(6)
N13 C121 C122 114.3(5)
N13 C123 C124 111.0(6)
N14 C125 C126 115.4(6)
N14 C127 C128 115.1(5)
C3 N1 C27 122.0(5)
C3 N1 C25 121.9(5)
C27 N1 C25 116.1(4)
C11 N2 C31 121.8(5)
C11 N2 C29 120.5(5)
C31 N2 C29 117.0(5)
C20 N3 C21 123.0(5)
C20 N3 C7 113.2(5)
C21 N3 C7 122.6(5)
C35 N5 C59 121.6(4)
C35 N5 C57 121.3(5)
C59 N5 C57 117.1(4)
C43 N6 C63 123.1(5)
C43 N6 C61 121.0(5)
C63 N6 C61 115.7(5)
C52 N7 C53 123.8(5)
C52 N7 C39 114.2(4)
C53 N7 C39 121.1(4)
C67 N9 C91 121.6(5)
C67 N9 C89 120.0(4)
C91 N9 C89 117.9(5)
C75 N10 C93 120.1(5)
C75 N10 C95 121.7(4)
C93 N10 C95 118.1(4)
C84 N11 C85 125.5(5)
C84 N11 C71 111.9(4)
C85 N11 C71 121.5(4)
C99 N13 C121 121.6(5)
C99 N13 C123 121.7(5)
C121 N13 C123 116.4(4)
C107 N14 C127 120.9(5)
C107 N14 C125 120.2(4)
C127 N14 C125 118.1(5)
C116 N15 C117 123.7(5)
C116 N15 C103 113.3(4)
C117 N15 C103 122.1(5)
C13 O1 C1 118.7(4)
C45 O3 C33 118.9(4)
C77 O5 C65 118.1(4)
C97 O7 C109 118.2(4)

loop_
_geom_bond_atom_site_label_1
_geom_bond_atom_site_label_2
_geom_bond_distance
C1 O1 1.373(7)
C1 C6 1.386(8)
C1 C2 1.402(6)
C2 C3 1.389(8)
C3 N1 1.378(6)
C3 C4 1.394(8)
C4 C5 1.386(7)
C5 C6 1.395(8)
C6 C7 1.519(6)
C7 N3 1.502(7)
C7 C8 1.511(8)
C7 C14 1.513(7)
C8 C13 1.399(8)
C8 C9 1.401(7)
C9 C10 1.374(8)
C10 C11 1.404(8)
C11 N2 1.381(7)
C11 C12 1.387(7)
C12 C13 1.390(8)
C13 O1 1.369(6)
C14 C15 1.375(8)
C14 C19 1.381(8)
C15 C16 1.401(9)
C16 C17 1.375(9)
C17 C18 1.392(9)
C18 N4 1.371(8)
C18 C19 1.405(8)
C19 C20 1.464(8)
C20 O2 1.235(7)
C20 N3 1.366(8)
C21 N3 1.465(8)
C21 C22 1.526(12)
C22 C23 1.481(12)
C23 C24 1.509(11)
C25 N1 1.471(7)
C25 C26 1.513(8)
C27 N1 1.439(7)
C27 C28 1.506(9)
C29 N2 1.464(8)
C29 C30 1.510(10)
C31 N2 1.459(7)
C31 C32 1.525(10)
C33 C34 1.380(6)
C33 C38 1.386(7)
C33 O3 1.387(7)
C34 C35 1.397(8)
C35 N5 1.388(6)
C35 C36 1.418(7)
C36 C37 1.378(7)
C37 C38 1.399(8)
C38 C39 1.516(6)
C39 N7 1.494(7)
C39 C40 1.504(8)
C39 C46 1.518(7)
C40 C45 1.386(7)
C40 C41 1.406(7)
C41 C42 1.373(9)
C42 C43 1.431(8)
C43 N6 1.383(8)
C43 C44 1.385(8)
C44 C45 1.384(8)
C45 O3 1.376(6)
C46 C47 1.373(8)
C46 C51 1.387(8)
C47 C48 1.394(8)
C48 C49 1.381(8)
C49 C50 1.409(8)
C50 N8 1.368(7)
C50 C51 1.398(8)
C51 C52 1.488(8)
C52 O4 1.247(6)
C52 N7 1.331(7)
C53 N7 1.464(7)
C53 C54 1.532(10)
C54 C55 1.512(9)
C55 C56 1.466(11)
C57 N5 1.459(7)
C57 C58 1.524(8)
C59 N5 1.445(7)
C59 C60 1.506(9)
C61 C62 1.500(11)
C61 N6 1.500(9)
C63 N6 1.454(7)
C63 C64 1.500(10)
C65 O5 1.379(6)
C65 C70 1.381(7)
C65 C66 1.392(8)
C66 C67 1.402(7)
C67 N9 1.382(7)
C67 C68 1.421(7)
C68 C69 1.364(8)
C69 C70 1.404(6)
C70 C71 1.506(8)
C71 C78 1.512(7)
C71 C72 1.519(6)
C71 N11 1.522(7)
C72 C73 1.390(8)
C72 C77 1.397(7)
C73 C74 1.385(7)
C74 C75 1.420(7)
C75 N10 1.385(6)
C75 C76 1.390(8)
C76 C77 1.384(7)
C77 O5 1.373(7)
C78 C83 1.370(7)
C78 C79 1.384(8)
C79 C80 1.398(8)
C80 C81 1.390(9)
C81 C82 1.408(8)
C82 N12 1.375(7)
C82 C83 1.404(7)
C83 C84 1.469(8)
C84 O6 1.236(7)
C84 N11 1.367(7)
C85 N11 1.450(7)
C85 C86 1.534(9)
C86 C87 1.525(9)
C87 C88 1.548(10)
C89 N9 1.451(7)
C89 C90 1.529(9)
C91 N9 1.449(7)
C91 C92 1.532(10)
C93 N10 1.448(7)
C93 C94 1.511(9)
C95 N10 1.464(8)
C95 C96 1.507(9)
C97 O7 1.373(6)
C97 C98 1.385(7)
C97 C102 1.393(7)
C98 C99 1.392(8)
C99 N13 1.378(6)
C99 C100 1.430(8)
C100 C101 1.362(7)
C101 C102 1.414(8)
C102 C103 1.517(6)
C103 N15 1.497(7)
C103 C104 1.511(8)
C103 C110 1.526(8)
C104 C105 1.397(7)
C104 C109 1.399(7)
C105 C106 1.374(8)
C106 C107 1.431(8)
C107 N14 1.376(7)
C107 C108 1.408(7)
C108 C109 1.377(8)
C109 O7 1.378(6)
C110 C115 1.381(8)
C110 C111 1.387(8)
C111 C112 1.388(9)
C112 C113 1.405(9)
C113 C114 1.410(8)
C114 N16 1.360(8)
C114 C115 1.389(7)
C115 C116 1.481(7)
C116 O8 1.226(7)
C116 N15 1.364(7)
C117 N15 1.451(7)
C117 C118 1.529(10)
C118 C119 1.540(10)
C119 C120 1.534(11)
C121 N13 1.450(8)
C121 C122 1.517(9)
C123 N13 1.493(8)
C123 C124 1.510(9)
C125 N14 1.459(8)
C125 C126 1.525(10)
C127 N14 1.453(7)
C127 C128 1.505(9)
